data_8107200
loop_
_publ_author_name
'Li, Gui-Lian'
'Liu, Meng-Ni'
'Du, Gao-Jing'
'Zhang, Jin-Yuan'

_publ_section_title
;
 The crystal structure of poly[aqua-(\m2-4,4&#x2032;-
 bis(imidazolyl)biphenyl-\k2
 N:N&#x2032;)-(\m2-3-nitrobenzene-1,2-dicarboxylato-\k2
 O:O&#x2032;)]copper (II) hydrate, C26H21N5O8Cu
;
_journal_issue 4
_journal_name_full 'Zeitschrift f\"ur Kristallographie - New Crystal Structures'
_journal_page_first 725
_journal_page_last 727
_journal_paper_doi 10.1515/ncrs-2022-0163
_journal_volume 237
_journal_year 2022
_chemical_formula_moiety 'C26 H19 Cu N5 O7, H2 O'
_chemical_formula_sum 'C26 H21 Cu N5 O8'
_chemical_formula_weight 595.02
_space_group_crystal_system monoclinic
_space_group_IT_number 14
_space_group_name_Hall '-P 2ybc'
_space_group_name_H-M_alt 'P 1 21/c 1'
_atom_sites_solution_hydrogens mixed
_atom_sites_solution_primary dual
_cell_angle_alpha 90
_cell_angle_beta 111.498(6)
_cell_angle_gamma 90
_cell_formula_units_Z 4
_cell_length_a 17.2262(10)
_cell_length_b 7.3474(3)
_cell_length_c 21.1086(11)
_cell_measurement_reflns_used 8037
_cell_measurement_temperature 293(2)
_cell_measurement_theta_max 26.6940
_cell_measurement_theta_min 3.7460
_cell_volume 2485.8(2)
_computing_cell_refinement 'CrysAlisPro 1.171.39.46 (Rigaku OD, 2018)'
_computing_data_collection 'CrysAlisPro 1.171.39.46 (Rigaku OD, 2018)'
_computing_data_reduction 'CrysAlisPro 1.171.39.46 (Rigaku OD, 2018)'
_computing_molecular_graphics 'Olex2 (Dolomanov et al., 2009)'
_computing_publication_material 'Olex2 (Dolomanov et al., 2009)'
_computing_structure_refinement 'ShelXL (Sheldrick, 2015)'
_computing_structure_solution 'ShelXT (Sheldrick, 2015)'
_diffrn_ambient_temperature 293(2)
_diffrn_detector 'CCD plate'
_diffrn_detector_area_resol_mean 8.0584
_diffrn_detector_type EosS2
_diffrn_measured_fraction_theta_full 0.998
_diffrn_measured_fraction_theta_max 0.998
_diffrn_measurement_details
;
List of Runs (angles in degrees, time in seconds):

  # Type    Start    End  Width  t~exp~   \w     \q     \k     \f   Frames
--------------------------------------------------------------------------
  1  \w    -20.00  25.00   1.00    6.50    --  -13.80 -99.00 -30.00   45
  2  \w    -20.00  25.00   1.00    6.50    --  -13.80 -99.00 -90.00   45
  3  \w    -83.00   5.00   1.00    6.50    --  -13.80 -38.00 -30.00   88
  4  \w    -20.00  25.00   1.00    6.50    --  -13.80 -99.00 120.00   45
  5  \w    -86.00 -35.00   1.00    6.50    --  -13.80-178.00-180.00   51
  6  \w    -31.00  53.00   1.00    6.50    --  -13.80  57.00  90.00   84
  7  \w    -31.00  53.00   1.00    6.50    --  -13.80  57.00 150.00   84
  8  \w     -2.00  82.00   1.00    6.50    --   14.82  57.00-120.00   84
  9  \w    -31.00  -6.00   1.00    6.50    --  -13.80  57.00 -30.00   25
;
_diffrn_measurement_device 'four-circle diffractometer'
_diffrn_measurement_device_type 'SuperNova, Single source at offset/far, EosS2'
_diffrn_measurement_method '\w scans'
_diffrn_orient_matrix_type 'CrysAlisPro convention (1999,Acta A55,543-557)'
_diffrn_orient_matrix_UB_11 0.0214331000
_diffrn_orient_matrix_UB_12 0.0621745000
_diffrn_orient_matrix_UB_13 -0.0135221000
_diffrn_orient_matrix_UB_21 -0.0381834000
_diffrn_orient_matrix_UB_22 0.0447443000
_diffrn_orient_matrix_UB_23 -0.0181722000
_diffrn_orient_matrix_UB_31 0.0064223000
_diffrn_orient_matrix_UB_32 0.0588171000
_diffrn_orient_matrix_UB_33 0.0280975000
_diffrn_radiation_monochromator mirror
_diffrn_radiation_probe x-ray
_diffrn_radiation_type MoK\a
_diffrn_radiation_wavelength 0.71073
_diffrn_reflns_av_R_equivalents 0.0887
_diffrn_reflns_av_unetI/netI 0.0738
_diffrn_reflns_Laue_measured_fraction_full 0.998
_diffrn_reflns_Laue_measured_fraction_max 0.998
_diffrn_reflns_limit_h_max 20
_diffrn_reflns_limit_h_min -20
_diffrn_reflns_limit_k_max 8
_diffrn_reflns_limit_k_min -8
_diffrn_reflns_limit_l_max 24
_diffrn_reflns_limit_l_min -25
_diffrn_reflns_number 25925
_diffrn_reflns_point_group_measured_fraction_full 0.998
_diffrn_reflns_point_group_measured_fraction_max 0.998
_diffrn_reflns_theta_full 25.242
_diffrn_reflns_theta_max 25.498
_diffrn_reflns_theta_min 3.368
_diffrn_source 'micro-focus sealed X-ray tube'
_diffrn_source_type 'SuperNova (Mo) X-ray Source'
_exptl_absorpt_coefficient_mu 0.941
_exptl_absorpt_correction_T_max 1.00000
_exptl_absorpt_correction_T_min 0.74848
_exptl_absorpt_correction_type multi-scan
_exptl_absorpt_process_details
;
CrysAlisPro 1.171.39.46 (Rigaku Oxford Diffraction, 2018)
Empirical absorption correction using spherical harmonics,
 implemented in SCALE3 ABSPACK scaling algorithm.
;
_exptl_crystal_colour blue
_exptl_crystal_colour_primary blue
_exptl_crystal_density_diffrn 1.590
_exptl_crystal_description block
_exptl_crystal_F_000 1220
_exptl_crystal_size_max 0.37
_exptl_crystal_size_mid 0.34
_exptl_crystal_size_min 0.33
_refine_diff_density_max 1.130
_refine_diff_density_min -0.387
_refine_diff_density_rms 0.103
_refine_ls_extinction_coef .
_refine_ls_extinction_method none
_refine_ls_goodness_of_fit_ref 1.084
_refine_ls_hydrogen_treatment constr
_refine_ls_matrix_type full
_refine_ls_number_parameters 361
_refine_ls_number_reflns 4609
_refine_ls_number_restraints 0
_refine_ls_restrained_S_all 1.084
_refine_ls_R_factor_all 0.0787
_refine_ls_R_factor_gt 0.0629
_refine_ls_shift/su_max 0.000
_refine_ls_shift/su_mean 0.000
_refine_ls_structure_factor_coef Fsqd
_refine_ls_weighting_details 'w=1/[\s^2^(Fo^2^)+(0.0542P)^2^+5.3064P] where P=(Fo^2^+2Fc^2^)/3'
_refine_ls_weighting_scheme calc
_refine_ls_wR_factor_gt 0.1369
_refine_ls_wR_factor_ref 0.1433
_reflns_Friedel_coverage 0.000
_reflns_Friedel_fraction_full .
_reflns_Friedel_fraction_max .
_reflns_number_gt 3869
_reflns_number_total 4609
_reflns_threshold_expression 'I > 2\s(I)'
_cod_data_source_file suppl_j_ncrs-2022-0163_suppl.cif
_cod_data_source_block lgl-52
_cod_database_code 8107200
_shelx_space_group_comment
;
The symmetry employed for this shelxl refinement is uniquely defined
by the following loop, which should always be used as a source of
symmetry information in preference to the above space-group names.
They are only intended as comments.
;
_reflns_odcompleteness_completeness 99.64
_reflns_odcompleteness_iscentric 1
_reflns_odcompleteness_theta 25.30
_olex2_refinement_description
;
1. Fixed Uiso
 At 1.2 times of:
  All C(H) groups
 At 1.5 times of:
  All O(H,H) groups
2.a Riding coordinates:
 O1W(H1WA,H1WB), O2W(H2WA,H2WB)
2.b Aromatic/amide H refined with riding coordinates:
 C11(H11), C24(H24), C20(H20), C3(H3), C23(H23), C19(H19), C25(H25), C26(H26),
 C5(H5), C14(H14), C22(H22), C13(H13), C10(H10), C4(H4), C16(H16), C9(H9),
 C17(H17)
;
_olex2_date_sample_data_collection 2019-09-12
_olex2_submission_special_instructions 'No special instructions were received'
_oxdiff_exptl_absorpt_empirical_details
;
Empirical correction (ABSPACK) includes:
- Absorption correction using spherical harmonics
- Frame scaling
;
_oxdiff_exptl_absorpt_empirical_full_max 3.078
_oxdiff_exptl_absorpt_empirical_full_min 0.393

loop_
_space_group_symop_operation_xyz
'x, y, z'
'-x, y+1/2, -z+1/2'
'-x, -y, -z'
'x, -y-1/2, z-1/2'

loop_
_atom_site_label
_atom_site_type_symbol
_atom_site_fract_x
_atom_site_fract_y
_atom_site_fract_z
_atom_site_U_iso_or_equiv
_atom_site_adp_type
_atom_site_occupancy
_atom_site_site_symmetry_order
_atom_site_calc_flag
_atom_site_refinement_flags_posn
_atom_site_refinement_flags_adp
_atom_site_refinement_flags_occupancy
_atom_site_disorder_assembly
_atom_site_disorder_group
C1 C 0.2736(2) -0.0474(5) 0.60176(18) 0.0205(8) Uani 1 1 d . . . . .
C2 C 0.2237(3) -0.1863(5) 0.61101(19) 0.0237(9) Uani 1 1 d . . . . .
C3 C 0.2571(3) -0.3136(6) 0.6623(2) 0.0350(11) Uani 1 1 d . . . . .
H3 H 0.2235 -0.4082 0.6666 0.042 Uiso 1 1 calc R . . . .
C4 C 0.3384(3) -0.3035(7) 0.7068(2) 0.0423(12) Uani 1 1 d . . . . .
H4 H 0.3589 -0.3874 0.7420 0.051 Uiso 1 1 calc R . . . .
C5 C 0.3894(3) -0.1681(6) 0.6988(2) 0.0347(11) Uani 1 1 d . . . . .
H5 H 0.4447 -0.1590 0.7285 0.042 Uiso 1 1 calc R . . . .
C6 C 0.3567(3) -0.0458(5) 0.64573(19) 0.0244(9) Uani 1 1 d . . . . .
C7 C 0.2357(2) 0.0982(5) 0.54786(19) 0.0230(9) Uani 1 1 d . . . . .
C8 C 0.1312(3) -0.1947(5) 0.56855(19) 0.0240(9) Uani 1 1 d . . . . .
C9 C 0.2643(3) 0.6549(7) 0.4432(3) 0.0517(15) Uani 1 1 d . . . . .
H9 H 0.2205 0.6909 0.4041 0.062 Uiso 1 1 calc R . . . .
C10 C 0.3444(3) 0.7116(8) 0.4613(3) 0.0556(17) Uani 1 1 d . . . . .
H10 H 0.3654 0.7905 0.4371 0.067 Uiso 1 1 calc R . . . .
C11 C 0.3334(3) 0.5279(6) 0.5374(2) 0.0257(9) Uani 1 1 d . . . . .
H11 H 0.3470 0.4577 0.5767 0.031 Uiso 1 1 calc R . . . .
C12 C 0.4744(2) 0.6604(5) 0.56325(19) 0.0227(9) Uani 1 1 d . . . . .
C13 C 0.5267(3) 0.7401(7) 0.5354(2) 0.0378(11) Uani 1 1 d . . . . .
H13 H 0.5069 0.7679 0.4892 0.045 Uiso 1 1 calc R . . . .
C14 C 0.6091(3) 0.7794(7) 0.5758(2) 0.0372(11) Uani 1 1 d . . . . .
H14 H 0.6441 0.8298 0.5558 0.045 Uiso 1 1 calc R . . . .
C15 C 0.6400(3) 0.7448(5) 0.64522(19) 0.0236(9) Uani 1 1 d . . . . .
C16 C 0.5877(3) 0.6597(7) 0.6713(2) 0.0425(13) Uani 1 1 d . . . . .
H16 H 0.6076 0.6305 0.7173 0.051 Uiso 1 1 calc R . . . .
C17 C 0.5058(3) 0.6151(7) 0.6315(2) 0.0416(12) Uani 1 1 d . . . . .
H17 H 0.4723 0.5549 0.6508 0.050 Uiso 1 1 calc R . . . .
C18 C 0.7262(3) 0.7990(6) 0.68939(19) 0.0240(9) Uani 1 1 d . . . . .
C19 C 0.7676(3) 0.9366(6) 0.6696(2) 0.0310(10) Uani 1 1 d . . . . .
H19 H 0.7410 0.9944 0.6280 0.037 Uiso 1 1 calc R . . . .
C20 C 0.8475(3) 0.9901(6) 0.7102(2) 0.0305(10) Uani 1 1 d . . . . .
H20 H 0.8736 1.0844 0.6963 0.037 Uiso 1 1 calc R . . . .
C21 C 0.8883(3) 0.9030(5) 0.77151(19) 0.0226(9) Uani 1 1 d . . . . .
C22 C 0.8487(3) 0.7664(6) 0.7927(2) 0.0280(9) Uani 1 1 d . . . . .
H22 H 0.8758 0.7083 0.8341 0.034 Uiso 1 1 calc R . . . .
C23 C 0.7686(3) 0.7158(6) 0.7521(2) 0.0295(10) Uani 1 1 d . . . . .
H23 H 0.7422 0.6240 0.7670 0.035 Uiso 1 1 calc R . . . .
C24 C 1.0065(3) 0.9623(5) 0.87996(19) 0.0236(9) Uani 1 1 d . . . . .
H24 H 0.9795 0.9277 0.9090 0.028 Uiso 1 1 calc R . . . .
C25 C 1.0311(3) 1.0175(7) 0.7869(2) 0.0333(10) Uani 1 1 d . . . . .
H25 H 1.0252 1.0276 0.7414 0.040 Uiso 1 1 calc R . . . .
C26 C 1.0991(3) 1.0595(6) 0.8418(2) 0.0321(10) Uani 1 1 d . . . . .
H26 H 1.1488 1.1055 0.8404 0.039 Uiso 1 1 calc R . . . .
Cu1 Cu 0.15767(3) 0.40843(6) 0.49484(2) 0.02090(17) Uani 1 1 d . . . . .
N1 N 0.2577(2) 0.5376(4) 0.49077(16) 0.0241(7) Uani 1 1 d . . . . .
N2 N 0.3883(2) 0.6299(4) 0.52229(17) 0.0244(8) Uani 1 1 d . . . . .
N3 N 0.9721(2) 0.9567(5) 0.81159(16) 0.0233(7) Uani 1 1 d . . . . .
N4 N 1.0841(2) 1.0240(4) 0.90034(15) 0.0225(7) Uani 1 1 d . . . . .
N5 N 0.4148(2) 0.0848(5) 0.63521(19) 0.0356(9) Uani 1 1 d . . . . .
O1 O 0.23246(17) 0.2575(4) 0.57209(13) 0.0242(6) Uani 1 1 d . . . . .
O1W O 0.06542(17) 0.2820(4) 0.51083(14) 0.0273(7) Uani 1 1 d . . . . .
H1WA H 0.0153 0.3134 0.5032 0.041 Uiso 1 1 d R . . . .
H1WB H 0.0764 0.1692 0.5171 0.041 Uiso 1 1 d R . . . .
O2 O 0.2087(2) 0.0575(4) 0.48755(14) 0.0365(8) Uani 1 1 d . . . . .
O2W O -0.0406(2) 0.0301(6) 0.61584(17) 0.0583(11) Uani 1 1 d . . . . .
H2WA H -0.0057 0.0243 0.5960 0.088 Uiso 1 1 d R . . . .
H2WB H -0.0865 0.0106 0.5831 0.088 Uiso 1 1 d R . . . .
O3 O 0.09033(19) -0.0537(4) 0.56467(16) 0.0357(8) Uani 1 1 d . . . . .
O4 O 0.10246(18) -0.3459(4) 0.54288(15) 0.0319(7) Uani 1 1 d . . . . .
O5 O 0.4051(2) 0.1294(5) 0.57752(17) 0.0484(9) Uani 1 1 d . . . . .
O6 O 0.4727(3) 0.1381(7) 0.6843(2) 0.0919(18) Uani 1 1 d . . . . .

loop_
_atom_site_aniso_label
_atom_site_aniso_U_11
_atom_site_aniso_U_22
_atom_site_aniso_U_33
_atom_site_aniso_U_23
_atom_site_aniso_U_13
_atom_site_aniso_U_12
Cu1 0.0107(3) 0.0256(3) 0.0215(3) 0.00406(18) 0.00000(19) -0.00227(19)
O1 0.0168(15) 0.0229(15) 0.0277(15) 0.0024(11) 0.0017(12) -0.0034(12)
O1W 0.0133(15) 0.0228(14) 0.0433(17) 0.0016(12) 0.0076(13) -0.0016(12)
O2 0.034(2) 0.051(2) 0.0171(15) 0.0005(13) 0.0008(13) 0.0018(15)
O4 0.0201(17) 0.0244(15) 0.0455(18) -0.0017(13) 0.0054(14) -0.0052(13)
O3 0.0184(17) 0.0290(17) 0.056(2) 0.0031(14) 0.0094(15) 0.0005(13)
N4 0.0133(18) 0.0297(18) 0.0204(16) 0.0001(13) 0.0013(13) -0.0025(14)
N1 0.0129(18) 0.0275(18) 0.0276(18) 0.0045(13) 0.0025(14) -0.0025(14)
N2 0.0141(19) 0.0266(18) 0.0300(18) 0.0047(13) 0.0049(15) -0.0047(14)
N3 0.0120(18) 0.0335(19) 0.0198(16) -0.0009(13) 0.0003(13) -0.0045(14)
O5 0.037(2) 0.069(2) 0.040(2) 0.0121(17) 0.0160(16) -0.0121(18)
N5 0.024(2) 0.044(2) 0.033(2) 0.0012(16) 0.0030(17) -0.0084(18)
C7 0.010(2) 0.033(2) 0.023(2) 0.0034(16) 0.0028(16) -0.0057(17)
C11 0.013(2) 0.033(2) 0.027(2) 0.0073(16) 0.0021(17) -0.0021(18)
O6 0.075(3) 0.123(4) 0.049(2) -0.002(2) -0.012(2) -0.075(3)
C18 0.015(2) 0.031(2) 0.023(2) -0.0014(16) 0.0030(16) -0.0017(17)
O2W 0.049(3) 0.090(3) 0.038(2) -0.0206(19) 0.0178(18) -0.017(2)
C12 0.011(2) 0.026(2) 0.027(2) -0.0006(15) 0.0023(16) -0.0034(16)
C2 0.017(2) 0.026(2) 0.027(2) -0.0001(16) 0.0074(17) -0.0011(17)
C1 0.014(2) 0.024(2) 0.0212(19) -0.0010(15) 0.0039(16) -0.0002(16)
C24 0.015(2) 0.032(2) 0.0202(19) -0.0018(15) 0.0028(16) -0.0024(17)
C21 0.014(2) 0.029(2) 0.021(2) -0.0067(15) 0.0023(16) -0.0041(17)
C20 0.022(2) 0.032(2) 0.031(2) 0.0061(17) 0.0016(18) -0.0089(19)
C8 0.019(2) 0.026(2) 0.027(2) 0.0038(16) 0.0089(17) -0.0022(18)
C3 0.030(3) 0.031(2) 0.040(3) 0.0087(19) 0.008(2) -0.005(2)
C23 0.021(2) 0.038(2) 0.028(2) 0.0051(17) 0.0061(18) -0.0074(19)
C15 0.017(2) 0.027(2) 0.024(2) 0.0020(15) 0.0045(17) -0.0001(17)
C19 0.019(2) 0.038(2) 0.027(2) 0.0102(17) -0.0029(18) -0.0033(19)
C25 0.021(2) 0.054(3) 0.025(2) 0.0010(19) 0.0082(18) -0.010(2)
C26 0.019(2) 0.048(3) 0.027(2) -0.0006(18) 0.0055(18) -0.013(2)
C5 0.023(3) 0.038(2) 0.032(2) 0.0029(18) -0.0033(19) 0.002(2)
C6 0.016(2) 0.030(2) 0.023(2) 0.0003(16) 0.0027(17) -0.0034(17)
C14 0.025(3) 0.057(3) 0.027(2) 0.002(2) 0.0068(19) -0.017(2)
C22 0.024(2) 0.036(2) 0.020(2) 0.0038(16) 0.0037(17) -0.0037(19)
C13 0.027(3) 0.059(3) 0.021(2) 0.0031(19) 0.0019(19) -0.014(2)
C10 0.024(3) 0.073(4) 0.052(3) 0.042(3) -0.008(2) -0.014(3)
C4 0.035(3) 0.044(3) 0.037(3) 0.018(2) 0.001(2) 0.005(2)
C16 0.024(3) 0.067(3) 0.027(2) 0.015(2) -0.002(2) -0.011(2)
C9 0.023(3) 0.059(3) 0.053(3) 0.037(3) -0.009(2) -0.012(2)
C17 0.022(3) 0.057(3) 0.042(3) 0.016(2) 0.008(2) -0.012(2)

loop_
_atom_type_symbol
_atom_type_description
_atom_type_scat_dispersion_real
_atom_type_scat_dispersion_imag
_atom_type_scat_source
C C 0.0033 0.0016 'International Tables Vol C Tables 4.2.6.8 and 6.1.1.4'
H H 0.0000 0.0000 'International Tables Vol C Tables 4.2.6.8 and 6.1.1.4'
Cu Cu 0.3201 1.2651 'International Tables Vol C Tables 4.2.6.8 and 6.1.1.4'
N N 0.0061 0.0033 'International Tables Vol C Tables 4.2.6.8 and 6.1.1.4'
O O 0.0106 0.0060 'International Tables Vol C Tables 4.2.6.8 and 6.1.1.4'

loop_
_geom_angle_atom_site_label_1
_geom_angle_atom_site_label_2
_geom_angle_atom_site_label_3
_geom_angle
_geom_angle_site_symmetry_1
_geom_angle_site_symmetry_3
O1 Cu1 O4 107.77(11) . 1_565
O1W Cu1 O1 85.31(11) . .
O1W Cu1 O4 79.36(11) . 1_565
O1W Cu1 N4 91.83(13) . 4_475
O1W Cu1 N1 173.14(12) . .
N4 Cu1 O1 159.33(12) 4_475 .
N4 Cu1 O4 91.73(12) 4_475 1_565
N4 Cu1 N1 94.62(13) 4_475 .
N1 Cu1 O1 89.46(12) . .
N1 Cu1 O4 98.10(12) . 1_565
C7 O1 Cu1 106.8(2) . .
Cu1 O1W H1WA 131.7 . .
Cu1 O1W H1WB 109.8 . .
H1WA O1W H1WB 116.5 . .
C8 O4 Cu1 133.2(3) . 1_545
C24 N4 Cu1 127.2(3) . 4_676
C24 N4 C26 105.8(3) . .
C26 N4 Cu1 126.2(3) . 4_676
C11 N1 Cu1 125.1(3) . .
C11 N1 C9 105.0(4) . .
C9 N1 Cu1 129.8(3) . .
C11 N2 C12 127.6(3) . .
C11 N2 C10 106.0(3) . .
C10 N2 C12 126.3(4) . .
C24 N3 C21 126.5(3) . .
C24 N3 C25 107.4(3) . .
C25 N3 C21 126.1(3) . .
O5 N5 C6 118.7(4) . .
O6 N5 O5 122.7(4) . .
O6 N5 C6 118.5(4) . .
O1 C7 C1 114.3(3) . .
O2 C7 O1 125.6(4) . .
O2 C7 C1 120.1(4) . .
N1 C11 N2 112.6(3) . .
N1 C11 H11 123.7 . .
N2 C11 H11 123.7 . .
C23 C18 C15 122.1(4) . .
C19 C18 C23 117.2(4) . .
C19 C18 C15 120.7(4) . .
H2WA O2W H2WB 102.0 . .
C13 C12 N2 120.3(4) . .
C13 C12 C17 118.7(4) . .
C17 C12 N2 121.0(4) . .
C1 C2 C8 121.0(3) . .
C3 C2 C1 120.2(4) . .
C3 C2 C8 118.6(4) . .
C2 C1 C7 120.0(3) . .
C6 C1 C7 123.2(4) . .
C6 C1 C2 116.7(4) . .
N4 C24 N3 110.8(4) . .
N4 C24 H24 124.6 . .
N3 C24 H24 124.6 . .
C20 C21 N3 118.8(4) . .
C22 C21 N3 121.3(4) . .
C22 C21 C20 119.9(4) . .
C21 C20 H20 120.1 . .
C21 C20 C19 119.8(4) . .
C19 C20 H20 120.1 . .
O4 C8 C2 117.0(4) . .
O3 C8 O4 125.9(4) . .
O3 C8 C2 117.0(4) . .
C2 C3 H3 119.2 . .
C4 C3 C2 121.7(4) . .
C4 C3 H3 119.2 . .
C18 C23 H23 119.1 . .
C22 C23 C18 121.7(4) . .
C22 C23 H23 119.1 . .
C14 C15 C18 121.4(4) . .
C16 C15 C18 121.6(4) . .
C16 C15 C14 117.0(4) . .
C18 C19 H19 119.2 . .
C20 C19 C18 121.6(4) . .
C20 C19 H19 119.2 . .
N3 C25 H25 126.9 . .
C26 C25 N3 106.2(4) . .
C26 C25 H25 126.9 . .
N4 C26 H26 125.1 . .
C25 C26 N4 109.8(4) . .
C25 C26 H26 125.1 . .
C6 C5 H5 120.7 . .
C4 C5 H5 120.7 . .
C4 C5 C6 118.6(4) . .
C1 C6 N5 119.9(3) . .
C5 C6 N5 116.8(4) . .
C5 C6 C1 123.3(4) . .
C15 C14 H14 119.3 . .
C15 C14 C13 121.3(4) . .
C13 C14 H14 119.3 . .
C21 C22 C23 119.7(4) . .
C21 C22 H22 120.1 . .
C23 C22 H22 120.1 . .
C12 C13 C14 120.5(4) . .
C12 C13 H13 119.7 . .
C14 C13 H13 119.7 . .
N2 C10 H10 126.7 . .
C9 C10 N2 106.6(4) . .
C9 C10 H10 126.7 . .
C3 C4 C5 119.4(4) . .
C3 C4 H4 120.3 . .
C5 C4 H4 120.3 . .
C15 C16 H16 118.7 . .
C15 C16 C17 122.5(4) . .
C17 C16 H16 118.7 . .
N1 C9 H9 125.1 . .
C10 C9 N1 109.8(4) . .
C10 C9 H9 125.1 . .
C12 C17 C16 119.7(4) . .
C12 C17 H17 120.1 . .
C16 C17 H17 120.1 . .

loop_
_geom_bond_atom_site_label_1
_geom_bond_atom_site_label_2
_geom_bond_distance
_geom_bond_site_symmetry_2
Cu1 O1 2.002(3) .
Cu1 O1W 1.974(3) .
Cu1 O4 2.429(3) 1_565
Cu1 N4 1.995(3) 4_475
Cu1 N1 1.997(3) .
O1 C7 1.286(5) .
O1W H1WA 0.8501 .
O1W H1WB 0.8500 .
O2 C7 1.221(5) .
O4 Cu1 2.429(3) 1_545
O4 C8 1.256(5) .
O3 C8 1.238(5) .
N4 Cu1 1.995(3) 4_676
N4 C24 1.325(5) .
N4 C26 1.376(5) .
N1 C11 1.316(5) .
N1 C9 1.360(6) .
N2 C11 1.334(5) .
N2 C12 1.434(5) .
N2 C10 1.369(5) .
N3 C24 1.345(5) .
N3 C21 1.435(5) .
N3 C25 1.376(5) .
O5 N5 1.212(5) .
N5 O6 1.210(5) .
N5 C6 1.462(5) .
C7 C1 1.524(5) .
C11 H11 0.9300 .
C18 C23 1.397(6) .
C18 C15 1.489(5) .
C18 C19 1.387(6) .
O2W H2WA 0.8501 .
O2W H2WB 0.8499 .
C12 C13 1.375(6) .
C12 C17 1.381(6) .
C2 C1 1.394(6) .
C2 C8 1.517(6) .
C2 C3 1.386(6) .
C1 C6 1.391(5) .
C24 H24 0.9300 .
C21 C20 1.382(6) .
C21 C22 1.377(6) .
C20 H20 0.9300 .
C20 C19 1.385(6) .
C3 H3 0.9300 .
C3 C4 1.374(6) .
C23 H23 0.9300 .
C23 C22 1.382(6) .
C15 C14 1.387(6) .
C15 C16 1.367(6) .
C19 H19 0.9300 .
C25 H25 0.9300 .
C25 C26 1.349(6) .
C26 H26 0.9300 .
C5 H5 0.9300 .
C5 C6 1.385(6) .
C5 C4 1.378(7) .
C14 H14 0.9300 .
C14 C13 1.392(6) .
C22 H22 0.9300 .
C13 H13 0.9300 .
C10 H10 0.9300 .
C10 C9 1.354(7) .
C4 H4 0.9300 .
C16 H16 0.9300 .
C16 C17 1.391(6) .
C9 H9 0.9300 .
C17 H17 0.9300 .

loop_
_geom_hbond_atom_site_label_D
_geom_hbond_atom_site_label_H
_geom_hbond_atom_site_label_A
_geom_hbond_distance_DH
_geom_hbond_distance_HA
_geom_hbond_distance_DA
_geom_hbond_angle_DHA
_geom_hbond_site_symmetry_A
O1W H1WA O4 0.85 1.92 2.732(4) 160.5 3_556
O1W H1WB O3 0.85 1.89 2.684(4) 154.9 .
O2W H2WA O3 0.85 2.07 2.901(5) 163.9 .
O2W H2WB O2 0.85 2.15 2.989(5) 171.0 3_556
